data_4110442
loop_
_publ_author_name
'Vincent S. Chan'
'Ian C. Stewart'
'Robert G. Bergman'
'F. Dean Toste'

_publ_section_title
;
 Asymmetric Catalytic Synthesis of P-Stereogenic Phosphines via a
 Nucleophilic Ruthenium Phosphido Complex
;
_journal_name_full 'Journal of the American Chemical Society'
_journal_page_first 2786
_journal_page_last 2787
_journal_paper_doi 10.1021/ja058100y
_journal_volume 128
_journal_year 2006
_chemical_formula_moiety 'C19 H41 P5 Ru '
_chemical_formula_sum 'C19 H41 P5 Ru'
_chemical_formula_weight 525.47
_space_group_IT_number 14
_symmetry_cell_setting monoclinic
_symmetry_Int_Tables_number 14
_symmetry_space_group_name_Hall '-P 2ybc'
_symmetry_space_group_name_H-M 'P 1 21/c 1'
_audit_creation_date 'Wed Jul 16 12:56:00 2003'
_audit_creation_method 'by teXsan'
_cell_angle_alpha 90
_cell_angle_beta 94.165(1)
_cell_angle_gamma 90
_cell_formula_units_Z 4
_cell_length_a 9.4480(7)
_cell_length_b 15.478(1)
_cell_length_c 17.141(1)
_cell_measurement_reflns_used 3511
_cell_measurement_temperature 120.2
_cell_measurement_theta_max 24.7
_cell_measurement_theta_min 2.4
_cell_volume 2500.0(3)
_computing_cell_refinement 'Bruker SAINT v5.04'
_computing_data_collection 'Bruker SMART v5.0'
_computing_data_reduction 'Bruker SAINT v5.04'
_computing_publication_material teXsan
_computing_structure_refinement teXsan
_computing_structure_solution SIR97
_diffrn_measured_fraction_theta_full 0.9662
_diffrn_measured_fraction_theta_max 0.9662
_diffrn_measurement_device_type 'SMART CCD'
_diffrn_measurement_method \w-scan
_diffrn_radiation_type 'Mo K\a'
_diffrn_radiation_wavelength 0.7107
_diffrn_reflns_av_R_equivalents 0.043
_diffrn_reflns_limit_h_max 11
_diffrn_reflns_limit_h_min 0
_diffrn_reflns_limit_k_max 18
_diffrn_reflns_limit_k_min 0
_diffrn_reflns_limit_l_max 19
_diffrn_reflns_limit_l_min -19
_diffrn_reflns_number 4287
_diffrn_reflns_theta_full 24.70
_diffrn_reflns_theta_max 24.70
_exptl_absorpt_coefficient_mu 0.950
_exptl_absorpt_correction_T_max 0.936
_exptl_absorpt_correction_T_min 0.505
_exptl_absorpt_correction_type empirical
_exptl_absorpt_process_details 'Blessing, 1995'
_exptl_crystal_colour yellow
_exptl_crystal_density_diffrn 1.396
_exptl_crystal_description needles
_exptl_crystal_size_max 0.160
_exptl_crystal_size_mid 0.070
_exptl_crystal_size_min 0.070
_refine_diff_density_max 0.89
_refine_diff_density_min -0.85
_refine_ls_extinction_method none
_refine_ls_goodness_of_fit_ref 1.295
_refine_ls_number_parameters 229
_refine_ls_number_reflns 2658
_refine_ls_R_factor_gt 0.0335
_refine_ls_shift/su_max 0.0437
_refine_ls_structure_factor_coef F
_refine_ls_weighting_details 'w = 1/[\s^2^(Fo) + 0.00022|Fo|^2^]'
_refine_ls_weighting_scheme calc
_refine_ls_wR_factor_ref 0.0363
_reflns_number_gt 2658
_reflns_number_total 4112
_reflns_threshold_expression F^2^>3.0\s(F^2^)
_cod_data_source_file ja058100ysi20060201_125611.cif
_cod_data_source_block ics2023_for_Ian_Stewart
_cod_original_sg_symbol_H-M 'P 21/c '
_cod_original_formula_sum 'C19 H41 P5 Ru '
_cod_database_code 4110442

loop_
_symmetry_equiv_pos_as_xyz
x,y,z
-x,1/2+y,1/2-z
-x,-y,-z
x,1/2-y,1/2+z

loop_
_atom_site_label
_atom_site_type_symbol
_atom_site_fract_x
_atom_site_fract_y
_atom_site_fract_z
_atom_site_U_iso_or_equiv
_atom_site_adp_type
_atom_site_occupancy
_atom_site_calc_flag
Ru1 Ru 0.24700(5) 0.07305(2) 0.74863(3) 0.0109(1) Uani 1.00 d
P1 P 0.3818(1) -0.05496(8) 0.70273(8) 0.0148(4) Uani 1.00 d
P2 P 0.2940(1) 0.16047(8) 0.64565(8) 0.0161(4) Uani 1.00 d
P3 P 0.4480(1) 0.13532(9) 0.80740(8) 0.0179(4) Uani 1.00 d
P4 P 0.0200(1) 0.03913(8) 0.70014(8) 0.0137(4) Uani 1.00 d
P5 P 0.1864(1) -0.00046(9) 0.85777(8) 0.0169(4) Uani 1.00 d
C1 C 0.5300(5) -0.0278(3) 0.6410(3) 0.022(2) Uani 1.00 d
C2 C 0.2770(5) -0.1239(3) 0.6327(3) 0.013(1) Uani 1.00 d
C3 C 0.2959(5) -0.1302(3) 0.5529(3) 0.018(2) Uani 1.00 d
C4 C 0.2159(6) -0.1874(3) 0.5044(3) 0.024(2) Uani 1.00 d
C5 C 0.1111(6) -0.2380(3) 0.5348(3) 0.024(2) Uani 1.00 d
C6 C 0.0891(5) -0.2324(3) 0.6141(3) 0.019(2) Uani 1.00 d
C7 C 0.1733(5) -0.1780(3) 0.6615(3) 0.017(1) Uani 1.00 d
C8 C 0.4831(5) 0.1926(3) 0.6538(3) 0.020(2) Uani 1.00 d
C9 C 0.5290(5) 0.2109(3) 0.7396(3) 0.021(2) Uani 1.00 d
C10 C 0.2670(6) 0.1271(3) 0.5435(3) 0.025(2) Uani 1.00 d
C11 C 0.2098(6) 0.2674(3) 0.6400(3) 0.025(2) Uani 1.00 d
C12 C 0.5969(5) 0.0698(4) 0.8476(3) 0.027(2) Uani 1.00 d
C13 C 0.4303(6) 0.2079(4) 0.8903(3) 0.031(2) Uani 1.00 d
C14 C -0.0573(5) -0.0409(3) 0.7641(3) 0.017(1) Uani 1.00 d
C15 C -0.0070(5) -0.0232(3) 0.8494(3) 0.021(2) Uani 1.00 d
C16 C -0.0325(5) -0.0018(3) 0.6029(3) 0.018(1) Uani 1.00 d
C17 C -0.1085(5) 0.1271(3) 0.7049(3) 0.019(2) Uani 1.00 d
C18 C 0.2632(6) -0.1060(3) 0.8849(3) 0.026(2) Uani 1.00 d
C19 C 0.1998(6) 0.0503(4) 0.9545(3) 0.028(2) Uani 1.00 d
H1 H 0.5766 -0.0793 0.6270 0.0269 Uiso 1.00 calc
H2 H 0.4933 0.0010 0.5949 0.0269 Uiso 1.00 calc
H3 H 0.5958 0.0089 0.6694 0.0269 Uiso 1.00 calc
H4 H 0.3649 -0.0947 0.5310 0.0221 Uiso 1.00 calc
H5 H 0.2330 -0.1918 0.4506 0.0288 Uiso 1.00 calc
H6 H 0.0552 -0.2760 0.5018 0.0284 Uiso 1.00 calc
H7 H 0.0168 -0.2658 0.6354 0.0233 Uiso 1.00 calc
H8 H 0.1605 -0.1772 0.7160 0.0204 Uiso 1.00 calc
H9 H 0.5392 0.1472 0.6352 0.0244 Uiso 1.00 calc
H10 H 0.4953 0.2431 0.6236 0.0244 Uiso 1.00 calc
H11 H 0.5017 0.2681 0.7517 0.0249 Uiso 1.00 calc
H12 H 0.6293 0.2058 0.7468 0.0249 Uiso 1.00 calc
H13 H 0.1682 0.1256 0.5285 0.0294 Uiso 1.00 calc
H14 H 0.3123 0.1670 0.5114 0.0294 Uiso 1.00 calc
H15 H 0.3063 0.0712 0.5375 0.0294 Uiso 1.00 calc
H16 H 0.2152 0.2930 0.6905 0.0302 Uiso 1.00 calc
H17 H 0.2576 0.3031 0.6053 0.0302 Uiso 1.00 calc
H18 H 0.1131 0.2615 0.6214 0.0302 Uiso 1.00 calc
H19 H 0.5711 0.0412 0.8935 0.0328 Uiso 1.00 calc
H20 H 0.6205 0.0281 0.8099 0.0328 Uiso 1.00 calc
H21 H 0.6766 0.1060 0.8601 0.0328 Uiso 1.00 calc
H22 H 0.5165 0.2388 0.9009 0.0370 Uiso 1.00 calc
H23 H 0.3552 0.2475 0.8780 0.0370 Uiso 1.00 calc
H24 H 0.4102 0.1751 0.9350 0.0370 Uiso 1.00 calc
H25 H -0.1579 -0.0372 0.7580 0.0204 Uiso 1.00 calc
H26 H -0.0282 -0.0972 0.7500 0.0204 Uiso 1.00 calc
H27 H -0.0258 -0.0723 0.8802 0.0250 Uiso 1.00 calc
H28 H -0.0566 0.0253 0.8677 0.0250 Uiso 1.00 calc
H29 H -0.1287 -0.0201 0.6010 0.0211 Uiso 1.00 calc
H30 H -0.0226 0.0427 0.5655 0.0211 Uiso 1.00 calc
H31 H 0.0262 -0.0492 0.5915 0.0211 Uiso 1.00 calc
H32 H -0.0944 0.1556 0.7540 0.0227 Uiso 1.00 calc
H33 H -0.0959 0.1672 0.6640 0.0227 Uiso 1.00 calc
H34 H -0.2020 0.1043 0.6993 0.0227 Uiso 1.00 calc
H35 H 0.2070 -0.1333 0.9216 0.0309 Uiso 1.00 calc
H36 H 0.2653 -0.1411 0.8396 0.0309 Uiso 1.00 calc
H37 H 0.3570 -0.0983 0.9077 0.0309 Uiso 1.00 calc
H38 H 0.2955 0.0662 0.9679 0.0334 Uiso 1.00 calc
H39 H 0.1414 0.1003 0.9536 0.0334 Uiso 1.00 calc
H40 H 0.1693 0.0106 0.9921 0.0334 Uiso 1.00 calc
H41 H 0.168(5) 0.156(3) 0.792(3) 0.0291 Uiso 1.00 calc

loop_
_atom_site_aniso_label
_atom_site_aniso_U_11
_atom_site_aniso_U_22
_atom_site_aniso_U_33
_atom_site_aniso_U_12
_atom_site_aniso_U_13
_atom_site_aniso_U_23
Ru1 0.0094(2) 0.0097(2) 0.0137(2) -0.0004(2) 0.0003(1) -0.0009(2)
P1 0.0136(7) 0.0115(7) 0.0191(8) -0.0002(6) 0.0003(6) -0.0014(6)
P2 0.0163(7) 0.0124(7) 0.0196(8) -0.0007(6) 0.0017(6) -0.0001(6)
P3 0.0132(7) 0.0179(8) 0.0223(8) -0.0029(6) -0.0005(6) -0.0045(7)
P4 0.0112(7) 0.0139(7) 0.0158(8) 0.0002(6) 0.0008(6) -0.0019(6)
P5 0.0182(8) 0.0172(7) 0.0152(8) -0.0011(6) 0.0004(6) 0.0002(6)
C1 0.013(3) 0.021(3) 0.033(4) 0.001(2) 0.005(3) -0.008(3)
C2 0.012(3) 0.009(3) 0.018(3) 0.004(2) -0.002(2) 0.001(2)
C3 0.020(3) 0.014(3) 0.022(3) 0.004(2) 0.000(2) 0.001(2)
C4 0.025(3) 0.024(3) 0.022(3) 0.012(3) -0.004(3) -0.005(3)
C5 0.023(3) 0.019(3) 0.026(4) 0.003(2) -0.012(3) -0.004(3)
C6 0.016(3) 0.016(3) 0.026(3) -0.002(2) -0.002(3) 0.000(2)
C7 0.021(3) 0.014(3) 0.017(3) 0.003(2) 0.003(2) 0.001(2)
C8 0.016(3) 0.016(3) 0.030(4) -0.005(2) 0.007(3) 0.002(2)
C9 0.017(3) 0.013(3) 0.032(4) -0.003(2) 0.002(3) -0.002(2)
C10 0.029(3) 0.027(3) 0.018(3) -0.005(3) 0.005(3) 0.003(3)
C11 0.025(3) 0.016(3) 0.034(4) 0.001(2) 0.001(3) 0.005(3)
C12 0.015(3) 0.038(3) 0.029(4) -0.004(3) -0.008(3) 0.001(3)
C13 0.030(3) 0.033(4) 0.030(4) -0.013(3) 0.006(3) -0.020(3)
C14 0.010(3) 0.019(3) 0.023(3) -0.002(2) 0.002(2) 0.003(2)
C15 0.018(3) 0.023(3) 0.023(3) -0.005(2) 0.008(3) 0.002(3)
C16 0.016(3) 0.018(3) 0.018(3) 0.002(2) -0.001(2) -0.003(2)
C17 0.010(3) 0.022(3) 0.024(3) 0.001(2) -0.001(2) -0.004(3)
C18 0.030(3) 0.022(3) 0.026(4) 0.002(3) 0.003(3) 0.010(3)
C19 0.031(3) 0.036(4) 0.017(3) -0.005(3) 0.008(3) -0.001(3)

loop_
_atom_type_symbol
_atom_type_description
_atom_type_scat_dispersion_real
_atom_type_scat_dispersion_imag
_atom_type_scat_source
P P 0.102 0.094
;International Tables for Crystallography
(1992, Vol. C, Tables 4.2.6.8 and 6.1.1.1)
;
C C 0.003 0.002
;International Tables for Crystallography
(1992, Vol. C, Tables 4.2.6.8 and 6.1.1.1)
;
H H 0.000 0.000
;International Tables for Crystallography
(1992, Vol. C, Table 6.1.1.2)
;
Ru Ru -1.259 0.836
;International Tables for Crystallography
(1992, Vol. C, Tables 4.2.6.8 and 6.1.1.1)
;

loop_
_geom_angle_atom_site_label_1
_geom_angle_atom_site_label_2
_geom_angle_atom_site_label_3
_geom_angle
P1 RU1 P2 95.35(5)
P1 RU1 P3 92.67(5)
P1 RU1 P4 100.79(4)
P1 RU1 P5 91.52(5)
P2 RU1 P3 83.67(5)
P2 RU1 P4 94.83(5)
P2 RU1 P5 173.12(5)
P3 RU1 P4 166.54(5)
P3 RU1 P5 95.61(5)
P4 RU1 P5 84.27(5)
RU1 P1 C1 114.8(2)
RU1 P1 C2 113.6(2)
C1 P1 C2 98.7(2)
RU1 P2 C8 109.9(2)
RU1 P2 C10 123.4(2)
RU1 P2 C11 117.7(2)
C8 P2 C10 102.5(2)
C8 P2 C11 100.0(2)
C10 P2 C11 100.1(2)
RU1 P3 C9 110.8(2)
RU1 P3 C12 121.4(2)
RU1 P3 C13 118.7(2)
C9 P3 C12 104.1(2)
C9 P3 C13 99.5(2)
C12 P3 C13 99.2(3)
RU1 P4 C14 109.7(2)
RU1 P4 C16 126.5(2)
RU1 P4 C17 114.7(2)
C14 P4 C16 102.6(2)
C14 P4 C17 100.4(2)
C16 P4 C17 99.3(2)
RU1 P5 C15 109.5(2)
RU1 P5 C18 122.0(2)
RU1 P5 C19 121.3(2)
C15 P5 C18 102.7(2)
C15 P5 C19 98.9(2)
C18 P5 C19 98.8(3)
P1 C2 C3 125.3(4)
P1 C2 C7 118.2(4)
C3 C2 C7 116.4(4)
C2 C3 C4 121.7(5)
C3 C4 C5 120.1(5)
C4 C5 C6 119.4(5)
C5 C6 C7 119.5(5)
C2 C7 C6 122.9(5)
P2 C8 C9 109.1(3)
P3 C9 C8 112.6(3)
P4 C14 C15 109.9(3)
P5 C15 C14 110.1(3)

loop_
_geom_bond_atom_site_label_1
_geom_bond_atom_site_label_2
_geom_bond_distance
_geom_bond_publ_flag
RU1 P1 2.513(1) yes
RU1 P2 2.293(1) yes
RU1 P3 2.296(1) yes
RU1 P4 2.304(1) yes
RU1 P5 2.297(1) yes
P1 C1 1.864(5) yes
P1 C2 1.840(5) yes
P2 C8 1.850(5) yes
P2 C10 1.826(5) yes
P2 C11 1.836(5) yes
P3 C9 1.853(5) yes
P3 C12 1.829(5) yes
P3 C13 1.828(5) yes
P4 C14 1.839(5) yes
P4 C16 1.818(5) yes
P4 C17 1.830(5) yes
P5 C15 1.856(5) yes
P5 C18 1.834(5) yes
P5 C19 1.830(5) yes
C2 C3 1.396(7) yes
C2 C7 1.406(6) yes
C3 C4 1.399(7) yes
C4 C5 1.393(7) yes
C5 C6 1.392(7) yes
C6 C7 1.381(7) yes
C8 C9 1.528(7) yes
C14 C15 1.529(7) yes

loop_
_geom_contact_atom_site_label_1
_geom_contact_atom_site_label_2
_geom_contact_distance
RU1 P1 2.513(1)

loop_
_geom_torsion_atom_site_label_1
_geom_torsion_atom_site_label_2
_geom_torsion_atom_site_label_3
_geom_torsion_atom_site_label_4
_geom_torsion
RU1 P1 C2 C3 108.3(4)
RU1 P1 C2 C7 -74.9(4)
RU1 P2 C8 C9 -39.5(4)
RU1 P3 C9 C8 -21.1(4)
RU1 P4 C14 C15 35.9(4)
RU1 P5 C15 C14 34.9(4)
P1 RU1 P2 C8 -71.0(2)
P1 RU1 P2 C10 49.9(2)
P1 RU1 P2 C11 175.5(2)
P1 RU1 P3 C9 92.6(2)
P1 RU1 P3 C12 -30.0(2)
P1 RU1 P3 C13 -153.2(2)
P1 RU1 P4 C14 79.1(2)
P1 RU1 P4 C16 -44.6(2)
P1 RU1 P4 C17 -168.8(2)
P1 RU1 P5 C15 -110.9(2)
P1 RU1 P5 C18 8.9(2)
P1 RU1 P5 C19 135.1(2)
P1 C2 C3 C4 176.9(4)
P1 C2 C7 C6 -179.8(4)
P2 RU1 P1 C1 27.1(2)
P2 RU1 P1 C2 -85.5(2)
P2 RU1 P3 C9 -2.5(2)
P2 RU1 P3 C12 -125.1(2)
P2 RU1 P3 C13 111.7(2)
P2 RU1 P4 C14 175.4(2)
P2 RU1 P4 C16 51.8(2)
P2 RU1 P4 C17 -72.4(2)
P2 RU1 P5 C15 72.6(5)
P2 RU1 P5 C18 -167.6(4)
P2 RU1 P5 C19 -41.4(5)
P2 C8 C9 P3 37.8(4)
P3 RU1 P1 C1 -56.8(2)
P3 RU1 P1 C2 -169.4(2)
P3 RU1 P2 C8 21.1(2)
P3 RU1 P2 C10 142.0(2)
P3 RU1 P2 C11 -92.4(2)
P3 RU1 P4 C14 -101.6(3)
P3 RU1 P4 C16 134.8(3)
P3 RU1 P4 C17 10.5(3)
P3 RU1 P5 C15 156.3(2)
P3 RU1 P5 C18 -84.0(2)
P3 RU1 P5 C19 42.3(2)
P4 RU1 P1 C1 123.0(2)
P4 RU1 P1 C2 10.5(2)
P4 RU1 P2 C8 -172.3(2)
P4 RU1 P2 C10 -51.5(2)
P4 RU1 P2 C11 74.1(2)
P4 RU1 P3 C9 -86.8(3)
P4 RU1 P3 C12 150.6(3)
P4 RU1 P3 C13 27.4(3)
P4 RU1 P5 C15 -10.2(2)
P4 RU1 P5 C18 109.6(2)
P4 RU1 P5 C19 -124.2(2)
P4 C14 C15 P5 -44.6(4)
P5 RU1 P1 C1 -152.5(2)
P5 RU1 P1 C2 94.9(2)
P5 RU1 P2 C8 105.5(5)
P5 RU1 P2 C10 -133.6(4)
P5 RU1 P2 C11 -8.1(5)
P5 RU1 P3 C9 -175.6(2)
P5 RU1 P3 C12 61.8(2)
P5 RU1 P3 C13 -61.4(2)
P5 RU1 P4 C14 -11.4(2)
P5 RU1 P4 C16 -135.0(2)
P5 RU1 P4 C17 100.7(2)
C1 P1 C2 C3 -13.6(5)
C1 P1 C2 C7 163.2(4)
C2 C3 C4 C5 2.0(8)
C2 C7 C6 C5 3.4(8)
C3 C2 C7 C6 -2.7(7)
C3 C4 C5 C6 -1.4(8)
C4 C3 C2 C7 0.0(7)
C4 C5 C6 C7 -1.2(8)
C8 C9 P3 C12 111.1(4)
C8 C9 P3 C13 -146.8(4)
C9 C8 P2 C10 -172.3(3)
C9 C8 P2 C11 85.0(4)
C14 C15 P5 C18 -96.1(4)
C14 C15 P5 C19 162.8(4)
C15 C14 P4 C16 172.6(3)
C15 C14 P4 C17 -85.2(4)
